data_7706990
loop_
_publ_author_name
'Woodhouse, Sidney S.'
'Dais, Tyson N.'
'Payne, Emily H.'
'Singh, Mukesh K.'
'Brechin, Euan K.'
'Plieger, Paul G.'

_publ_section_title
;
 The structural manipulation of a series of Ni<sub>4</sub> defective
 dicubanes: Synthesis, X-ray Structures, Magnetic and Computational
 analyses.
;
_journal_issue 15
_journal_name_full 'Dalton transactions (Cambridge, England : 2003)'
_journal_page_first 5318
_journal_page_last 5326
_journal_paper_doi 10.1039/d0dt04286b
_journal_volume 50
_journal_year 2021
_chemical_formula_moiety 'C38 H68 Cl2.8 F1.2 N4 Ni4 O12, C4 H10 O'
_chemical_formula_sum 'C42 H78 Cl2.8 F1.2 N4 Ni4 O13'
_chemical_formula_weight 1203.98
_space_group_crystal_system monoclinic
_space_group_IT_number 14
_space_group_name_Hall '-P 2ybc'
_space_group_name_H-M_alt 'P 1 21/c 1'
_atom_sites_solution_hydrogens mixed
_audit_creation_date 2020-11-26
_audit_creation_method
;
Olex2 1.3
(compiled 2020.07.31 svn.rc2a77460 for OlexSys, GUI svn.r6145)
;
_audit_update_record
;
2020-11-25 deposited with the CCDC.	2021-03-25 downloaded from the CCDC.
;
_cell_angle_alpha 90
_cell_angle_beta 90.155(6)
_cell_angle_gamma 90
_cell_formula_units_Z 4
_cell_length_a 9.5697(8)
_cell_length_b 21.0552(14)
_cell_length_c 26.071(2)
_cell_measurement_reflns_used 5690
_cell_measurement_temperature 100
_cell_measurement_theta_max 66.8
_cell_measurement_theta_min 2.1
_cell_volume 5253.1(7)
_computing_molecular_graphics 'Olex2 1.3 (Dolomanov et al., 2009)'
_computing_publication_material 'Olex2 1.3 (Dolomanov et al., 2009)'
_computing_structure_refinement 'XL  (Sheldrick, 2008)'
_computing_structure_solution 'SHELXT 2018/2 (Sheldrick, 2018)'
_diffrn_ambient_temperature 100
_diffrn_detector 'Image Plate'
_diffrn_detector_type 'Rigaku IP'
_diffrn_measured_fraction_theta_full 0.996
_diffrn_measured_fraction_theta_max 0.996
_diffrn_measurement_device 'four-circle diffractometer'
_diffrn_measurement_device_type 'Bruker APEX-II CCD'
_diffrn_measurement_method '\w scans'
_diffrn_radiation_monochromator graphite
_diffrn_radiation_probe x-ray
_diffrn_radiation_type CuK\a
_diffrn_radiation_wavelength 1.54187
_diffrn_reflns_av_R_equivalents 0.0740
_diffrn_reflns_av_unetI/netI 0.1568
_diffrn_reflns_Laue_measured_fraction_full 0.996
_diffrn_reflns_Laue_measured_fraction_max 0.996
_diffrn_reflns_limit_h_max 11
_diffrn_reflns_limit_h_min -10
_diffrn_reflns_limit_k_max 24
_diffrn_reflns_limit_k_min -23
_diffrn_reflns_limit_l_max 30
_diffrn_reflns_limit_l_min -30
_diffrn_reflns_number 38116
_diffrn_reflns_point_group_measured_fraction_full 0.996
_diffrn_reflns_point_group_measured_fraction_max 0.996
_diffrn_reflns_theta_full 66.000
_diffrn_reflns_theta_max 66.000
_diffrn_reflns_theta_min 3.391
_diffrn_source 'sealed X-ray tube'
_diffrn_source_current 20.0
_diffrn_source_power 0.8
_diffrn_source_target Mo
_diffrn_source_voltage 40.0
_exptl_absorpt_coefficient_mu 3.471
_exptl_absorpt_correction_T_max 1.000
_exptl_absorpt_correction_T_min 0.691
_exptl_absorpt_correction_type multi-scan
_exptl_absorpt_process_details EMPIRICAL
_exptl_crystal_colour green
_exptl_crystal_colour_primary green
_exptl_crystal_density_diffrn 1.522
_exptl_crystal_description plate
_exptl_crystal_F_000 2530
_exptl_crystal_preparation 'Magnetic properties'
_exptl_crystal_size_max 0.14
_exptl_crystal_size_mid 0.1
_exptl_crystal_size_min 0.05
_refine_diff_density_max 0.990
_refine_diff_density_min -0.668
_refine_diff_density_rms 0.107
_refine_ls_extinction_method none
_refine_ls_goodness_of_fit_ref 1.139
_refine_ls_hydrogen_treatment mixed
_refine_ls_matrix_type full
_refine_ls_number_parameters 646
_refine_ls_number_reflns 9133
_refine_ls_number_restraints 3
_refine_ls_restrained_S_all 1.141
_refine_ls_R_factor_all 0.1133
_refine_ls_R_factor_gt 0.0590
_refine_ls_shift/su_max 0.000
_refine_ls_shift/su_mean 0.000
_refine_ls_structure_factor_coef Fsqd
_refine_ls_weighting_details 'w=1/[\s^2^(Fo^2^)+(0.0967P)^2^] where P=(Fo^2^+2Fc^2^)/3'
_refine_ls_weighting_scheme calc
_refine_ls_wR_factor_gt 0.1666
_refine_ls_wR_factor_ref 0.1934
_reflns_Friedel_coverage 0.000
_reflns_number_gt 5545
_reflns_number_total 9133
_reflns_threshold_expression 'I > 2\s(I)'
_cod_data_source_file d0dt04286b2.cif
_cod_data_source_block ssw416i
_cod_depositor_comments 'Adding full bibliography for 7706989--7706992.cif.'
_cod_original_formula_sum 'C42 H78 Cl2.80 F1.20 N4 Ni4 O13'
_cod_database_code 7706990
_shelx_shelxl_version_number 2018/3
_shelx_space_group_comment
;
The symmetry employed for this shelxl refinement is uniquely defined
by the following loop, which should always be used as a source of
symmetry information in preference to the above space-group names.
They are only intended as comments.
;
_shelx_estimated_absorpt_t_max 0.846
_shelx_estimated_absorpt_t_min 0.642
_olex2_refinement_description
;
1. Fixed Uiso
 At 1.2 times of:
  All C(H) groups, All C(H,H) groups
 At 1.5 times of:
  All C(H,H,H) groups, All O(H) groups
2. Restrained distances
 O5-H5
 0.87 with sigma of 0.01
 C01P-H5
 1.948338 with sigma of 0.02
 Ni1-H5
 2.668334 with sigma of 0.02
3. Others
 Fixed Sof: Cl2(0.4) Cl1(0.4) F2(0.6) F1(0.6)
 Fixed X: H00I(0.50504) H00K(-0.034591)
 Fixed Y: H00I(0.41842) H00K(0.375509)
 Fixed Z: H00I(0.14691) H00K(0.346469)
4.a Ternary CH refined with riding coordinates:
 C015(H015), C01G(H01Z)
4.b Secondary CH2 refined with riding coordinates:
 C011(H01A,H01B), C017(H01F,H01G), C01H(H01,HA), C01I(H1,HB), C01K(H13,HE),
 C01R(H16,HR)
4.c Aromatic/amide H refined with riding coordinates:
 C00V(H00V), C00X(H00X), C00Y(H00Y), C00Z(H00Z), C010(H010), C01C(H01Q)
4.d Idealised Me refined as rotating group:
 C016(H01C,H01D,H01E), C018(H01H,H01I,H01J), C019(H01K,H01L,H01M), C01B(H01N,
 H01O,H01P), C01D(H01R,H01S,H01T), C01E(H01U,H01V,H01W), C01F(H01X,H01Y,H),
 C01J(H2,HC,HD), C01L(H3,HF,HG), C01M(H4,HH,HI), C01N(H14,HJ,HK), C01O(H7,HL,
 HM), C01P(H8,HN,HO), C01Q(H15,HP,HQ), C01S(H9,HS,HT), C01T(H10,HU,HV),
 C01U(H11,HW,HX), C01V(H12,HY,HZ)
4.e Idealised tetrahedral OH refined as rotating group:
 O6(H6)
;
_olex2_submission_special_instructions 'No special instructions were received'

loop_
_space_group_symop_operation_xyz
'x, y, z'
'-x, y+1/2, -z+1/2'
'-x, -y, -z'
'x, -y-1/2, z-1/2'

loop_
_atom_site_label
_atom_site_type_symbol
_atom_site_fract_x
_atom_site_fract_y
_atom_site_fract_z
_atom_site_U_iso_or_equiv
_atom_site_adp_type
_atom_site_occupancy
_atom_site_site_symmetry_order
_atom_site_calc_flag
_atom_site_refinement_flags_posn
_atom_site_refinement_flags_adp
_atom_site_refinement_flags_occupancy
_atom_site_disorder_assembly
_atom_site_disorder_group
Ni2 Ni 0.05257(6) 0.29449(3) 0.23327(3) 0.0400(2) Uani 1 1 d . . . . .
Ni4 Ni 0.43044(7) 0.49208(3) 0.25491(3) 0.0435(2) Uani 1 1 d . . . . .
Ni1 Ni 0.30783(6) 0.37005(3) 0.19416(3) 0.0437(2) Uani 1 1 d D . . . .
Ni3 Ni 0.17904(7) 0.41442(3) 0.29419(3) 0.0462(2) Uani 1 1 d . . . . .
Cl3 Cl 0.15283(13) 0.19656(6) 0.20793(5) 0.0657(4) Uani 1 1 d . . . . .
Cl4 Cl 0.32770(17) 0.58850(6) 0.28024(6) 0.0860(5) Uani 1 1 d . . . . .
O1AA O 0.2414(2) 0.32993(13) 0.26181(10) 0.0410(7) Uani 1 1 d . . . . .
O0AA O 0.2442(2) 0.45436(13) 0.22580(11) 0.0425(7) Uani 1 1 d . . . . .
O2 O 0.3724(3) 0.43936(13) 0.31615(11) 0.0438(7) Uani 1 1 d . . . . .
O1 O 0.1132(3) 0.34612(13) 0.17118(11) 0.0428(7) Uani 1 1 d . . . . .
O00D O -0.2674(3) 0.21649(13) 0.32652(11) 0.0503(8) Uani 1 1 d . . . . .
O00E O -0.0456(3) 0.24661(13) 0.29761(11) 0.0451(7) Uani 1 1 d . . . . .
O00F O 0.2325(3) 0.27518(14) 0.50190(12) 0.0549(8) Uani 1 1 d . . . . .
O00G O 0.5256(3) 0.54072(13) 0.19022(12) 0.0501(8) Uani 1 1 d . . . . .
O5 O 0.3909(3) 0.28039(15) 0.17383(13) 0.0583(9) Uani 1 1 d D . . . .
H5 H 0.342(4) 0.2484(7) 0.1872(11) 0.087 Uiso 1 1 d D U . . .
O00I O 0.4805(3) 0.42430(16) 0.11192(15) 0.0642(10) Uani 1 1 d . . . . .
O00J O 0.7415(3) 0.57999(16) 0.16267(13) 0.0630(9) Uani 1 1 d . . . . .
O00K O 0.0101(3) 0.35900(16) 0.37711(14) 0.0686(10) Uani 1 1 d . . . . .
O6 O 0.0920(4) 0.50271(16) 0.31171(15) 0.0786(12) Uani 1 1 d . . . . .
H6 H 0.138782 0.529780 0.295467 0.118 Uiso 1 1 calc R U . . .
N00M N -0.1429(3) 0.27756(16) 0.20016(13) 0.0447(9) Uani 1 1 d . . . . .
N00N N 0.3442(3) 0.40300(17) 0.12292(15) 0.0471(9) Uani 1 1 d . . . . .
N00O N 0.1449(3) 0.38199(17) 0.36573(16) 0.0510(10) Uani 1 1 d . . . . .
N00P N 0.6240(4) 0.51315(19) 0.28817(15) 0.0581(10) Uani 1 1 d . . . . .
C00Q C 0.0470(4) 0.35978(18) 0.12839(16) 0.0387(9) Uani 1 1 d . . . . .
C00R C -0.0987(4) 0.3511(2) 0.12484(16) 0.0435(10) Uani 1 1 d . . . . .
C00S C -0.1023(4) 0.3859(2) 0.03487(17) 0.0462(11) Uani 1 1 d . . . . .
C00T C 0.4400(4) 0.4288(2) 0.35940(17) 0.0450(10) Uani 1 1 d . . . . .
C00U C 0.1159(4) 0.3849(2) 0.08471(16) 0.0415(10) Uani 1 1 d . . . . .
C00V C -0.1685(4) 0.3636(2) 0.07931(17) 0.0476(11) Uani 1 1 d . . . . .
H00V H -0.266536 0.356704 0.078119 0.057 Uiso 1 1 calc R U . . .
C00W C 0.5892(5) 0.4104(2) 0.45426(18) 0.0501(11) Uani 1 1 d . . . . .
C00X C 0.2257(5) 0.3840(2) 0.40407(18) 0.0515(12) Uani 1 1 d . . . . .
H00X H 0.187719 0.371427 0.436135 0.062 Uiso 1 1 calc R U . . .
C00Y C 0.0404(4) 0.39664(19) 0.03955(17) 0.0449(11) Uani 1 1 d . . . . .
H00Y H 0.089343 0.412719 0.010667 0.054 Uiso 1 1 calc R U . . .
C00Z C 0.4476(5) 0.39589(19) 0.44928(17) 0.0498(11) Uani 1 1 d . . . . .
H00Z H 0.399548 0.379703 0.478317 0.060 Uiso 1 1 calc R U . . .
C010 C 0.2626(4) 0.4025(2) 0.08365(17) 0.0483(11) Uani 1 1 d . . . . .
H010 H 0.301204 0.414461 0.051538 0.058 Uiso 1 1 calc R U . . .
C011 C -0.2381(4) 0.2701(2) 0.24432(16) 0.0469(11) Uani 1 1 d . . . . .
H01A H -0.330537 0.255452 0.231906 0.056 Uiso 1 1 calc R U . . .
H01B H -0.251170 0.311803 0.261183 0.056 Uiso 1 1 calc R U . . .
C012 C -0.1858(5) 0.3983(2) -0.01484(17) 0.0486(11) Uani 1 1 d . . . . .
C013 C 0.3734(4) 0.40405(19) 0.40379(17) 0.0453(11) Uani 1 1 d . . . . .
C014 C 0.5850(5) 0.4400(2) 0.36343(18) 0.0526(12) Uani 1 1 d . . . . .
C015 C -0.1815(4) 0.2227(2) 0.28325(17) 0.0477(11) Uani 1 1 d . . . . .
H015 H -0.170706 0.180348 0.266443 0.057 Uiso 1 1 calc R U . . .
C016 C -0.0941(5) 0.4243(2) -0.05764(17) 0.0541(12) Uani 1 1 d . . . . .
H01C H -0.050043 0.463902 -0.046339 0.081 Uiso 1 1 calc R U . . .
H01D H -0.151600 0.432484 -0.088087 0.081 Uiso 1 1 calc R U . . .
H01E H -0.021634 0.393098 -0.066042 0.081 Uiso 1 1 calc R U . . .
C017 C -0.1850(4) 0.3363(2) 0.17202(17) 0.0497(12) Uani 1 1 d . . . . .
H01F H -0.178651 0.372773 0.195892 0.060 Uiso 1 1 calc R U . . .
H01G H -0.284065 0.332062 0.161523 0.060 Uiso 1 1 calc R U . . .
C018 C -0.2949(4) 0.2726(2) 0.35579(18) 0.0523(12) Uani 1 1 d . . . . .
H01H H -0.338647 0.304593 0.333706 0.078 Uiso 1 1 calc R U . . .
H01I H -0.206874 0.289299 0.369556 0.078 Uiso 1 1 calc R U . . .
H01J H -0.357876 0.262221 0.384156 0.078 Uiso 1 1 calc R U . . .
C019 C -0.3019(5) 0.4473(2) -0.00321(18) 0.0579(13) Uani 1 1 d . . . . .
H01K H -0.361337 0.431207 0.024466 0.087 Uiso 1 1 calc R U . . .
H01L H -0.358678 0.454053 -0.034069 0.087 Uiso 1 1 calc R U . . .
H01M H -0.259342 0.487540 0.007346 0.087 Uiso 1 1 calc R U . . .
C01A C 0.6681(5) 0.3991(2) 0.5047(2) 0.0613(13) Uani 1 1 d . . . . .
C01B C 0.0308(5) 0.2010(2) 0.32895(19) 0.0641(14) Uani 1 1 d . . . . .
H01N H 0.044510 0.161695 0.309455 0.096 Uiso 1 1 calc R U . . .
H01O H -0.022524 0.191790 0.360101 0.096 Uiso 1 1 calc R U . . .
H01P H 0.121974 0.218812 0.338370 0.096 Uiso 1 1 calc R U . . .
C01C C 0.6537(5) 0.4318(2) 0.40959(19) 0.0586(13) Uani 1 1 d . . . . .
H01Q H 0.750642 0.441328 0.411010 0.070 Uiso 1 1 calc R U . . .
C01D C 0.7767(4) 0.5251(2) 0.13260(19) 0.0611(13) Uani 1 1 d . . . . .
H01R H 0.822186 0.538678 0.100795 0.092 Uiso 1 1 calc R U . . .
H01S H 0.691408 0.501445 0.124317 0.092 Uiso 1 1 calc R U . . .
H01T H 0.840435 0.497873 0.152166 0.092 Uiso 1 1 calc R U . . .
C01E C 0.3420(4) 0.2931(2) 0.28982(18) 0.0540(12) Uani 1 1 d . . . . .
H01U H 0.318063 0.293393 0.326341 0.081 Uiso 1 1 calc R U . . .
H01V H 0.435210 0.311554 0.285180 0.081 Uiso 1 1 calc R U . . .
H01W H 0.341598 0.249356 0.277085 0.081 Uiso 1 1 calc R U . . .
C01F C -0.1556(6) 0.2220(2) 0.16480(18) 0.0649(14) Uani 1 1 d . . . . .
H01X H -0.085390 0.225439 0.137640 0.097 Uiso 1 1 calc R U . . .
H01Y H -0.249178 0.221466 0.149445 0.097 Uiso 1 1 calc R U . . .
H H -0.140508 0.182646 0.184107 0.097 Uiso 1 1 calc R U . . .
C01G C 0.6566(5) 0.5688(2) 0.20578(18) 0.0612(13) Uani 1 1 d . . . . .
H01Z H 0.637420 0.610200 0.223235 0.073 Uiso 1 1 calc R U . . .
C01H C 0.7199(5) 0.5237(3) 0.24383(18) 0.0627(14) Uani 1 1 d . . . . .
H01 H 0.739338 0.482637 0.226817 0.075 Uiso 1 1 calc R U . . .
HA H 0.809698 0.541198 0.256436 0.075 Uiso 1 1 calc R U . . .
C01I C 0.6706(4) 0.4549(3) 0.31571(19) 0.0639(14) Uani 1 1 d . . . . .
H1 H 0.769732 0.460070 0.325801 0.077 Uiso 1 1 calc R U . . .
HB H 0.664814 0.418319 0.291933 0.077 Uiso 1 1 calc R U . . .
C01J C 0.1416(4) 0.4907(2) 0.19788(18) 0.0595(13) Uani 1 1 d . . . . .
H2 H 0.142673 0.534772 0.210011 0.089 Uiso 1 1 calc R U . . .
HC H 0.048733 0.472406 0.203433 0.089 Uiso 1 1 calc R U . . .
HD H 0.163646 0.489716 0.161199 0.089 Uiso 1 1 calc R U . . .
C01K C 0.2126(5) 0.2299(2) 0.4628(2) 0.0653(14) Uani 1 1 d . . . . .
H13 H 0.152975 0.248207 0.435432 0.078 Uiso 1 1 calc R U . . .
HE H 0.164118 0.192266 0.476936 0.078 Uiso 1 1 calc R U . . .
C01L C -0.2508(5) 0.3358(2) -0.03235(18) 0.0620(13) Uani 1 1 d . . . . .
H3 H -0.176657 0.304952 -0.039314 0.093 Uiso 1 1 calc R U . . .
HF H -0.305546 0.342997 -0.063642 0.093 Uiso 1 1 calc R U . . .
HG H -0.311996 0.319426 -0.005339 0.093 Uiso 1 1 calc R U . . .
C01M C 0.4440(5) 0.5801(3) 0.1566(2) 0.0761(17) Uani 1 1 d . . . . .
H4 H 0.359620 0.557136 0.146036 0.114 Uiso 1 1 calc R U . . .
HH H 0.499266 0.590893 0.126243 0.114 Uiso 1 1 calc R U . . .
HI H 0.417434 0.619108 0.174602 0.114 Uiso 1 1 calc R U . . .
C01N C 0.3487(5) 0.2103(3) 0.4408(2) 0.0829(18) Uani 1 1 d . . . . .
H14 H 0.333433 0.176704 0.415336 0.124 Uiso 1 1 calc R U . . .
HJ H 0.409513 0.194369 0.468180 0.124 Uiso 1 1 calc R U . . .
HK H 0.392999 0.246883 0.424203 0.124 Uiso 1 1 calc R U . . .
C01O C 0.5807(5) 0.4187(3) 0.55066(19) 0.0712(15) Uani 1 1 d . . . . .
H7 H 0.560674 0.464307 0.548733 0.107 Uiso 1 1 calc R U . . .
HL H 0.632359 0.409598 0.582321 0.107 Uiso 1 1 calc R U . . .
HM H 0.492713 0.394900 0.550566 0.107 Uiso 1 1 calc R U . . .
C01P C 0.4291(5) 0.2598(3) 0.1234(2) 0.0671(15) Uani 1 1 d D . . . .
H8 H 0.345423 0.257647 0.101694 0.101 Uiso 1 1 calc R U . . .
HN H 0.472425 0.217710 0.125367 0.101 Uiso 1 1 calc R U . . .
HO H 0.495610 0.290032 0.108537 0.101 Uiso 1 1 calc R U . . .
C01Q C 0.1347(6) 0.3475(3) 0.5623(2) 0.0824(18) Uani 1 1 d . . . . .
H15 H 0.164083 0.384427 0.542157 0.124 Uiso 1 1 calc R U . . .
HP H 0.209192 0.335818 0.586391 0.124 Uiso 1 1 calc R U . . .
HQ H 0.049797 0.358037 0.581464 0.124 Uiso 1 1 calc R U . . .
C01R C 0.1053(5) 0.2922(3) 0.5266(2) 0.0769(17) Uani 1 1 d . . . . .
H16 H 0.068844 0.255637 0.546405 0.092 Uiso 1 1 calc R U . . .
HR H 0.034294 0.304467 0.500784 0.092 Uiso 1 1 calc R U . . .
C01S C 0.7003(6) 0.3280(2) 0.5087(2) 0.0841(17) Uani 1 1 d . . . . .
H9 H 0.613057 0.303761 0.506238 0.126 Uiso 1 1 calc R U . . .
HS H 0.745610 0.319162 0.541668 0.126 Uiso 1 1 calc R U . . .
HT H 0.762691 0.315567 0.480691 0.126 Uiso 1 1 calc R U . . .
C01T C 0.6309(7) 0.5675(3) 0.3243(2) 0.091(2) Uani 1 1 d . . . . .
H10 H 0.726274 0.571491 0.337712 0.136 Uiso 1 1 calc R U . . .
HU H 0.566130 0.560248 0.352721 0.136 Uiso 1 1 calc R U . . .
HV H 0.604996 0.606604 0.306254 0.136 Uiso 1 1 calc R U . . .
C01U C 0.8038(6) 0.4377(3) 0.5059(2) 0.095(2) Uani 1 1 d . . . . .
H11 H 0.856841 0.429745 0.474415 0.143 Uiso 1 1 calc R U . . .
HW H 0.859812 0.425104 0.535678 0.143 Uiso 1 1 calc R U . . .
HX H 0.781483 0.483073 0.508222 0.143 Uiso 1 1 calc R U . . .
C01V C 0.0552(6) 0.5271(3) 0.3585(3) 0.103(2) Uani 1 1 d . . . . .
H12 H 0.011397 0.568763 0.353796 0.155 Uiso 1 1 calc R U . . .
HY H 0.138882 0.531652 0.379998 0.155 Uiso 1 1 calc R U . . .
HZ H -0.010902 0.498320 0.375323 0.155 Uiso 1 1 calc R U . . .
H00I H 0.505040 0.418420 0.146910 0.42(9) Uiso 1 1 d . . . . .
H00K H -0.034591 0.375509 0.346469 0.65(15) Uiso 1 1 d . . . . .
Cl2 Cl 0.5338(6) 0.3954(3) 0.2176(3) 0.0370(11) Uani 0.4 1 d . . P A 2
Cl1 Cl -0.0474(5) 0.3926(3) 0.2733(3) 0.0462(11) Uani 0.4 1 d . . P B 4
F2 F 0.5000(8) 0.4124(4) 0.2163(4) 0.0339(18) Uani 0.6 1 d . . P A 3
F1 F -0.0099(6) 0.3731(3) 0.2712(3) 0.0348(14) Uani 0.6 1 d . . P B 5

loop_
_atom_site_aniso_label
_atom_site_aniso_U_11
_atom_site_aniso_U_22
_atom_site_aniso_U_33
_atom_site_aniso_U_23
_atom_site_aniso_U_13
_atom_site_aniso_U_12
Ni2 0.0460(4) 0.0393(4) 0.0348(4) 0.0029(3) 0.0006(3) 0.0044(3)
Ni4 0.0567(4) 0.0367(4) 0.0370(5) 0.0021(3) 0.0049(3) 0.0030(3)
Ni1 0.0401(4) 0.0519(5) 0.0390(5) 0.0093(4) 0.0016(3) 0.0051(3)
Ni3 0.0452(4) 0.0498(5) 0.0434(5) 0.0095(4) 0.0067(3) 0.0068(3)
Cl3 0.0871(8) 0.0539(8) 0.0561(8) 0.0013(6) 0.0122(7) 0.0158(6)
Cl4 0.1263(12) 0.0595(9) 0.0725(10) 0.0097(7) 0.0346(9) 0.0300(8)
O1AA 0.0409(13) 0.0453(17) 0.0367(17) 0.0115(13) -0.0026(12) 0.0023(13)
O0AA 0.0432(13) 0.0462(18) 0.0383(17) 0.0133(14) 0.0017(12) 0.0063(13)
O2 0.0584(15) 0.0414(17) 0.0315(16) 0.0010(14) -0.0003(13) -0.0039(14)
O1 0.0451(14) 0.0499(18) 0.0334(17) 0.0093(14) -0.0026(12) -0.0005(13)
O00D 0.0648(17) 0.0475(19) 0.0385(18) 0.0077(15) 0.0053(15) -0.0080(15)
O00E 0.0566(15) 0.0415(17) 0.0373(17) 0.0068(14) -0.0007(14) -0.0028(14)
O00F 0.0548(16) 0.062(2) 0.047(2) -0.0028(17) 0.0064(15) 0.0047(15)
O00G 0.0644(17) 0.0442(18) 0.0417(18) 0.0106(14) 0.0036(15) -0.0026(15)
O5 0.0650(19) 0.058(2) 0.052(2) 0.0093(17) 0.0087(17) 0.0179(16)
O00I 0.0393(15) 0.080(2) 0.074(3) 0.0221(19) 0.0161(16) -0.0026(15)
O00J 0.079(2) 0.066(2) 0.044(2) 0.0009(17) 0.0087(17) -0.0253(18)
O00K 0.0511(17) 0.080(3) 0.075(3) 0.021(2) 0.0226(17) -0.0073(16)
O6 0.093(3) 0.060(2) 0.083(3) 0.010(2) 0.034(2) 0.024(2)
N00M 0.0542(19) 0.046(2) 0.034(2) 0.0057(17) -0.0016(17) -0.0107(17)
N00N 0.0386(17) 0.056(2) 0.046(2) 0.0094(19) 0.0084(17) 0.0064(16)
N00O 0.0484(19) 0.054(2) 0.051(3) 0.009(2) 0.0057(18) 0.0028(18)
N00P 0.080(2) 0.058(3) 0.036(2) 0.000(2) -0.0037(19) -0.034(2)
C00Q 0.049(2) 0.035(2) 0.032(2) 0.0035(19) -0.0047(19) -0.0017(19)
C00R 0.059(2) 0.040(3) 0.032(2) 0.007(2) -0.007(2) -0.004(2)
C00S 0.065(3) 0.039(3) 0.034(3) 0.000(2) -0.012(2) -0.004(2)
C00T 0.065(3) 0.036(2) 0.034(3) -0.003(2) -0.003(2) -0.006(2)
C00U 0.053(2) 0.042(3) 0.029(2) -0.0016(19) 0.0017(19) 0.003(2)
C00V 0.052(2) 0.047(3) 0.044(3) 0.008(2) -0.006(2) -0.016(2)
C00W 0.077(3) 0.039(3) 0.034(3) 0.000(2) -0.010(2) -0.010(2)
C00X 0.062(3) 0.051(3) 0.041(3) 0.006(2) 0.019(2) -0.001(2)
C00Y 0.062(2) 0.039(3) 0.034(3) -0.002(2) 0.006(2) -0.002(2)
C00Z 0.079(3) 0.037(3) 0.034(3) 0.003(2) 0.001(2) 0.000(2)
C010 0.054(2) 0.056(3) 0.034(3) 0.010(2) 0.010(2) 0.007(2)
C011 0.051(2) 0.055(3) 0.035(3) 0.015(2) -0.0090(19) -0.010(2)
C012 0.071(3) 0.043(3) 0.032(3) 0.007(2) -0.005(2) -0.005(2)
C013 0.065(3) 0.036(2) 0.035(3) 0.0009(19) 0.004(2) 0.001(2)
C014 0.070(3) 0.049(3) 0.038(3) 0.006(2) -0.009(2) -0.014(2)
C015 0.065(3) 0.049(3) 0.029(2) 0.004(2) -0.003(2) -0.009(2)
C016 0.075(3) 0.054(3) 0.033(3) 0.003(2) -0.012(2) 0.002(2)
C017 0.047(2) 0.059(3) 0.042(3) 0.019(2) -0.011(2) -0.010(2)
C018 0.055(2) 0.051(3) 0.050(3) 0.000(2) 0.001(2) 0.003(2)
C019 0.066(3) 0.063(3) 0.046(3) 0.013(3) -0.005(2) -0.001(2)
C01A 0.087(3) 0.055(3) 0.042(3) -0.001(2) -0.008(3) 0.001(3)
C01B 0.075(3) 0.067(3) 0.050(3) 0.028(3) -0.006(3) 0.015(3)
C01C 0.069(3) 0.054(3) 0.052(3) 0.006(3) -0.012(2) -0.020(2)
C01D 0.054(2) 0.081(4) 0.048(3) -0.003(3) 0.003(2) -0.011(3)
C01E 0.055(2) 0.058(3) 0.048(3) 0.008(2) -0.006(2) 0.010(2)
C01F 0.102(3) 0.057(3) 0.036(3) 0.001(2) -0.001(3) -0.015(3)
C01G 0.089(3) 0.054(3) 0.040(3) 0.003(2) 0.006(3) -0.023(3)
C01H 0.075(3) 0.077(4) 0.037(3) 0.011(3) -0.002(2) -0.031(3)
C01I 0.053(2) 0.088(4) 0.051(3) 0.023(3) -0.011(2) -0.022(3)
C01J 0.052(2) 0.078(4) 0.049(3) 0.016(3) -0.002(2) 0.015(2)
C01K 0.081(3) 0.054(3) 0.062(4) -0.001(3) 0.005(3) -0.004(3)
C01L 0.091(3) 0.051(3) 0.044(3) 0.005(2) -0.023(3) -0.009(3)
C01M 0.090(4) 0.081(4) 0.057(4) 0.033(3) 0.012(3) 0.029(3)
C01N 0.090(4) 0.074(4) 0.085(5) -0.010(3) 0.020(3) 0.014(3)
C01O 0.109(4) 0.068(4) 0.037(3) 0.000(3) -0.014(3) 0.006(3)
C01P 0.064(3) 0.070(4) 0.068(4) -0.013(3) 0.012(3) -0.007(3)
C01Q 0.106(4) 0.084(4) 0.057(4) -0.004(3) 0.015(3) 0.030(3)
C01R 0.079(3) 0.076(4) 0.076(4) 0.012(3) 0.030(3) 0.002(3)
C01S 0.129(5) 0.060(4) 0.064(4) 0.000(3) -0.027(4) 0.018(3)
C01T 0.165(6) 0.067(4) 0.040(3) -0.001(3) -0.001(4) -0.053(4)
C01U 0.109(4) 0.127(5) 0.049(4) 0.023(4) -0.037(3) -0.041(4)
C01V 0.101(4) 0.104(5) 0.105(6) -0.053(4) 0.039(4) -0.015(4)
Cl2 0.031(2) 0.042(3) 0.0385(18) 0.004(2) -0.0030(17) 0.0088(18)
Cl1 0.033(2) 0.053(3) 0.054(2) 0.013(2) 0.0041(18) 0.0120(16)
F2 0.034(4) 0.032(5) 0.036(3) 0.004(3) -0.010(3) 0.010(2)
F1 0.026(3) 0.040(4) 0.038(3) 0.005(3) -0.006(3) 0.007(2)

loop_
_atom_type_symbol
_atom_type_description
_atom_type_scat_dispersion_real
_atom_type_scat_dispersion_imag
_atom_type_scat_source
C C 0.0181 0.0091 'International Tables Vol C Tables 4.2.6.8 and 6.1.1.4'
H H 0.0000 0.0000 'International Tables Vol C Tables 4.2.6.8 and 6.1.1.4'
Cl Cl 0.3639 0.7018 'International Tables Vol C Tables 4.2.6.8 and 6.1.1.4'
F F 0.0727 0.0534 'International Tables Vol C Tables 4.2.6.8 and 6.1.1.4'
N N 0.0311 0.0180 'International Tables Vol C Tables 4.2.6.8 and 6.1.1.4'
Ni Ni -3.0029 0.5091 'International Tables Vol C Tables 4.2.6.8 and 6.1.1.4'
O O 0.0492 0.0322 'International Tables Vol C Tables 4.2.6.8 and 6.1.1.4'

loop_
_geom_angle_atom_site_label_1
_geom_angle_atom_site_label_2
_geom_angle_atom_site_label_3
_geom_angle
_geom_angle_site_symmetry_1
_geom_angle_site_symmetry_3
_geom_angle_publ_flag
Cl3 Ni2 Cl1 171.58(16) . . ?
O1AA Ni2 Cl3 93.41(8) . . ?
O1AA Ni2 O00E 105.42(11) . . ?
O1AA Ni2 Cl1 83.60(15) . . ?
O1 Ni2 Cl3 97.27(9) . . ?
O1 Ni2 O1AA 81.06(10) . . ?
O1 Ni2 O00E 170.55(10) . . ?
O1 Ni2 N00M 91.10(12) . . ?
O1 Ni2 Cl1 90.05(17) . . ?
O00E Ni2 Cl3 89.29(8) . . ?
O00E Ni2 Cl1 83.95(17) . . ?
N00M Ni2 Cl3 95.69(10) . . ?
N00M Ni2 O1AA 168.68(12) . . ?
N00M Ni2 O00E 81.45(12) . . ?
N00M Ni2 Cl1 88.27(17) . . ?
F1 Ni2 Cl3 166.1(2) . . ?
F1 Ni2 O1AA 77.9(2) . . ?
F1 Ni2 O1 92.1(3) . . ?
F1 Ni2 O00E 82.7(3) . . ?
F1 Ni2 N00M 94.4(2) . . ?
Cl4 Ni4 Cl2 173.03(18) . . ?
O0AA Ni4 Cl4 94.20(9) . . ?
O0AA Ni4 O00G 104.80(11) . . ?
O0AA Ni4 Cl2 83.42(18) . . ?
O2 Ni4 Cl4 97.83(9) . . ?
O2 Ni4 O0AA 80.95(11) . . ?
O2 Ni4 O00G 170.57(11) . . ?
O2 Ni4 N00P 91.95(13) . . ?
O2 Ni4 Cl2 88.3(2) . . ?
O2 Ni4 F2 91.7(3) . . ?
O00G Ni4 Cl4 89.29(8) . . ?
O00G Ni4 Cl2 85.0(2) . . ?
N00P Ni4 Cl4 94.08(12) . . ?
N00P Ni4 O0AA 169.75(13) . . ?
N00P Ni4 O00G 81.33(13) . . ?
N00P Ni4 Cl2 89.0(2) . . ?
F2 Ni4 Cl4 166.6(3) . . ?
F2 Ni4 O0AA 77.9(3) . . ?
F2 Ni4 O00G 82.4(3) . . ?
F2 Ni4 N00P 95.1(3) . . ?
O1AA Ni1 O5 88.03(11) . . ?
O1AA Ni1 Cl2 99.2(2) . . ?
O1AA Ni1 F2 102.1(3) . . ?
O0AA Ni1 O1AA 85.29(11) . . ?
O0AA Ni1 O5 170.08(12) . . ?
O0AA Ni1 Cl2 88.42(17) . . ?
O0AA Ni1 F2 77.6(2) . . ?
O1 Ni1 O1AA 82.25(10) . . ?
O1 Ni1 O0AA 93.48(11) . . ?
O1 Ni1 O5 92.87(12) . . ?
O1 Ni1 Cl2 177.7(2) . . ?
O1 Ni1 F2 169.6(2) . . ?
O5 Ni1 Cl2 85.41(18) . . ?
O5 Ni1 F2 96.7(2) . . ?
N00N Ni1 O1AA 170.58(13) . . ?
N00N Ni1 O0AA 97.18(13) . . ?
N00N Ni1 O1 88.51(13) . . ?
N00N Ni1 O5 90.59(13) . . ?
N00N Ni1 Cl2 90.0(2) . . ?
N00N Ni1 F2 87.3(3) . . ?
O1AA Ni3 O0AA 84.80(11) . . ?
O1AA Ni3 O6 167.29(14) . . ?
O1AA Ni3 Cl1 90.23(15) . . ?
O1AA Ni3 F1 76.97(16) . . ?
O0AA Ni3 O6 87.02(12) . . ?
O0AA Ni3 Cl1 99.46(19) . . ?
O0AA Ni3 F1 100.6(3) . . ?
O2 Ni3 O1AA 94.30(10) . . ?
O2 Ni3 O0AA 81.93(11) . . ?
O2 Ni3 O6 94.17(13) . . ?
O2 Ni3 N00O 88.64(13) . . ?
O2 Ni3 Cl1 175.37(16) . . ?
O2 Ni3 F1 170.55(17) . . ?
O6 Ni3 Cl1 81.53(17) . . ?
O6 Ni3 F1 95.05(18) . . ?
N00O Ni3 O1AA 97.74(13) . . ?
N00O Ni3 O0AA 170.40(14) . . ?
N00O Ni3 O6 91.92(15) . . ?
N00O Ni3 Cl1 89.8(2) . . ?
N00O Ni3 F1 89.0(3) . . ?
Ni1 O1AA Ni2 96.32(11) . . ?
Ni1 O1AA Ni3 95.01(11) . . ?
Ni3 O1AA Ni2 101.71(10) . . ?
C01E O1AA Ni2 124.6(2) . . ?
C01E O1AA Ni1 116.7(2) . . ?
C01E O1AA Ni3 116.9(3) . . ?
Ni1 O0AA Ni4 102.77(11) . . ?
Ni1 O0AA Ni3 94.89(11) . . ?
Ni3 O0AA Ni4 95.74(12) . . ?
C01J O0AA Ni4 124.1(3) . . ?
C01J O0AA Ni1 117.3(3) . . ?
C01J O0AA Ni3 116.4(2) . . ?
Ni3 O2 Ni4 99.99(13) . . ?
C00T O2 Ni4 129.3(3) . . ?
C00T O2 Ni3 130.6(3) . . ?
Ni1 O1 Ni2 99.31(12) . . ?
C00Q O1 Ni2 130.9(2) . . ?
C00Q O1 Ni1 129.8(2) . . ?
C015 O00D C018 117.4(3) . . ?
C015 O00E Ni2 110.6(2) . . ?
C015 O00E C01B 111.5(3) . . ?
C01B O00E Ni2 121.4(2) . . ?
C01K O00F C01R 112.6(4) . . ?
C01G O00G Ni4 109.9(3) . . ?
C01M O00G Ni4 121.1(3) . . ?
C01M O00G C01G 113.9(4) . . ?
Ni1 O5 H5 112.0(15) . . ?
C01P O5 Ni1 126.6(3) . . ?
C01P O5 H5 105.5(16) . . ?
N00N O00I H00I 89.4(3) . . ?
C01G O00J C01D 116.0(4) . . ?
N00O O00K H00K 96.1(3) . . ?
Ni3 O6 H6 106.3 . . ?
C01V O6 Ni3 129.2(4) . . ?
C01V O6 H6 109.5 . . ?
C011 N00M Ni2 104.4(2) . . ?
C011 N00M C017 107.7(3) . . ?
C011 N00M C01F 110.4(3) . . ?
C017 N00M Ni2 107.6(2) . . ?
C017 N00M C01F 108.9(4) . . ?
C01F N00M Ni2 117.4(3) . . ?
O00I N00N Ni1 117.4(3) . . ?
C010 N00N Ni1 128.7(3) . . ?
C010 N00N O00I 113.6(3) . . ?
O00K N00O Ni3 117.5(3) . . ?
C00X N00O Ni3 128.4(3) . . ?
C00X N00O O00K 113.8(4) . . ?
C01H N00P Ni4 104.8(3) . . ?
C01I N00P Ni4 106.8(3) . . ?
C01I N00P C01H 108.2(4) . . ?
C01T N00P Ni4 117.7(4) . . ?
C01T N00P C01H 110.5(4) . . ?
C01T N00P C01I 108.5(4) . . ?
O1 C00Q C00R 120.1(4) . . ?
O1 C00Q C00U 122.6(3) . . ?
C00R C00Q C00U 117.2(4) . . ?
C00Q C00R C017 121.0(4) . . ?
C00V C00R C00Q 120.4(4) . . ?
C00V C00R C017 118.1(4) . . ?
C00V C00S C012 121.1(4) . . ?
C00Y C00S C00V 115.3(4) . . ?
C00Y C00S C012 123.6(4) . . ?
O2 C00T C013 122.5(4) . . ?
O2 C00T C014 121.1(4) . . ?
C014 C00T C013 116.4(4) . . ?
C00Q C00U C010 124.1(4) . . ?
C00Y C00U C00Q 120.0(4) . . ?
C00Y C00U C010 115.8(4) . . ?
C00R C00V C00S 123.6(4) . . ?
C00R C00V H00V 118.2 . . ?
C00S C00V H00V 118.2 . . ?
C00Z C00W C01A 121.5(4) . . ?
C01C C00W C00Z 115.2(4) . . ?
C01C C00W C01A 123.3(4) . . ?
N00O C00X H00X 116.9 . . ?
N00O C00X C013 126.2(4) . . ?
C013 C00X H00X 116.9 . . ?
C00S C00Y C00U 123.3(4) . . ?
C00S C00Y H00Y 118.3 . . ?
C00U C00Y H00Y 118.3 . . ?
C00W C00Z H00Z 118.5 . . ?
C013 C00Z C00W 123.1(4) . . ?
C013 C00Z H00Z 118.5 . . ?
N00N C010 C00U 124.9(4) . . ?
N00N C010 H010 117.6 . . ?
C00U C010 H010 117.6 . . ?
N00M C011 H01A 109.3 . . ?
N00M C011 H01B 109.3 . . ?
N00M C011 C015 111.7(3) . . ?
H01A C011 H01B 107.9 . . ?
C015 C011 H01A 109.3 . . ?
C015 C011 H01B 109.3 . . ?
C00S C012 C019 108.6(4) . . ?
C016 C012 C00S 112.2(4) . . ?
C016 C012 C019 108.7(4) . . ?
C016 C012 C01L 109.0(4) . . ?
C01L C012 C00S 108.4(4) . . ?
C01L C012 C019 109.9(4) . . ?
C00T C013 C00X 122.8(4) . . ?
C00Z C013 C00T 120.6(4) . . ?
C00Z C013 C00X 116.6(4) . . ?
C00T C014 C01I 120.3(4) . . ?
C01C C014 C00T 120.6(4) . . ?
C01C C014 C01I 118.8(4) . . ?
O00D C015 O00E 110.7(3) . . ?
O00D C015 C011 112.9(3) . . ?
O00D C015 H015 109.3 . . ?
O00E C015 C011 105.3(3) . . ?
O00E C015 H015 109.3 . . ?
C011 C015 H015 109.3 . . ?
C012 C016 H01C 109.5 . . ?
C012 C016 H01D 109.5 . . ?
C012 C016 H01E 109.5 . . ?
H01C C016 H01D 109.5 . . ?
H01C C016 H01E 109.5 . . ?
H01D C016 H01E 109.5 . . ?
N00M C017 C00R 115.0(4) . . ?
N00M C017 H01F 108.5 . . ?
N00M C017 H01G 108.5 . . ?
C00R C017 H01F 108.5 . . ?
C00R C017 H01G 108.5 . . ?
H01F C017 H01G 107.5 . . ?
O00D C018 H01H 109.5 . . ?
O00D C018 H01I 109.5 . . ?
O00D C018 H01J 109.5 . . ?
H01H C018 H01I 109.5 . . ?
H01H C018 H01J 109.5 . . ?
H01I C018 H01J 109.5 . . ?
C012 C019 H01K 109.5 . . ?
C012 C019 H01L 109.5 . . ?
C012 C019 H01M 109.5 . . ?
H01K C019 H01L 109.5 . . ?
H01K C019 H01M 109.5 . . ?
H01L C019 H01M 109.5 . . ?
C01O C01A C00W 111.3(4) . . ?
C01O C01A C01S 108.8(4) . . ?
C01O C01A C01U 108.0(4) . . ?
C01S C01A C00W 107.9(4) . . ?
C01S C01A C01U 110.3(5) . . ?
C01U C01A C00W 110.5(4) . . ?
O00E C01B H01N 109.5 . . ?
O00E C01B H01O 109.5 . . ?
O00E C01B H01P 109.5 . . ?
H01N C01B H01O 109.5 . . ?
H01N C01B H01P 109.5 . . ?
H01O C01B H01P 109.5 . . ?
C00W C01C H01Q 118.0 . . ?
C014 C01C C00W 123.9(4) . . ?
C014 C01C H01Q 118.0 . . ?
O00J C01D H01R 109.5 . . ?
O00J C01D H01S 109.5 . . ?
O00J C01D H01T 109.5 . . ?
H01R C01D H01S 109.5 . . ?
H01R C01D H01T 109.5 . . ?
H01S C01D H01T 109.5 . . ?
O1AA C01E H01U 109.5 . . ?
O1AA C01E H01V 109.5 . . ?
O1AA C01E H01W 109.5 . . ?
H01U C01E H01V 109.5 . . ?
H01U C01E H01W 109.5 . . ?
H01V C01E H01W 109.5 . . ?
N00M C01F H01X 109.5 . . ?
N00M C01F H01Y 109.5 . . ?
N00M C01F H 109.5 . . ?
H01X C01F H01Y 109.5 . . ?
H01X C01F H 109.5 . . ?
H01Y C01F H 109.5 . . ?
O00G C01G H01Z 109.0 . . ?
O00G C01G C01H 106.0(4) . . ?
O00J C01G O00G 110.3(4) . . ?
O00J C01G H01Z 109.0 . . ?
O00J C01G C01H 113.6(4) . . ?
C01H C01G H01Z 109.0 . . ?
N00P C01H C01G 111.0(4) . . ?
N00P C01H H01 109.4 . . ?
N00P C01H HA 109.4 . . ?
C01G C01H H01 109.4 . . ?
C01G C01H HA 109.4 . . ?
H01 C01H HA 108.0 . . ?
N00P C01I C014 113.7(4) . . ?
N00P C01I H1 108.8 . . ?
N00P C01I HB 108.8 . . ?
C014 C01I H1 108.8 . . ?
C014 C01I HB 108.8 . . ?
H1 C01I HB 107.7 . . ?
O0AA C01J H2 109.5 . . ?
O0AA C01J HC 109.5 . . ?
O0AA C01J HD 109.5 . . ?
H2 C01J HC 109.5 . . ?
H2 C01J HD 109.5 . . ?
HC C01J HD 109.5 . . ?
O00F C01K H13 109.5 . . ?
O00F C01K HE 109.5 . . ?
O00F C01K C01N 110.6(4) . . ?
H13 C01K HE 108.1 . . ?
C01N C01K H13 109.5 . . ?
C01N C01K HE 109.5 . . ?
C012 C01L H3 109.5 . . ?
C012 C01L HF 109.5 . . ?
C012 C01L HG 109.5 . . ?
H3 C01L HF 109.5 . . ?
H3 C01L HG 109.5 . . ?
HF C01L HG 109.5 . . ?
O00G C01M H4 109.5 . . ?
O00G C01M HH 109.5 . . ?
O00G C01M HI 109.5 . . ?
H4 C01M HH 109.5 . . ?
H4 C01M HI 109.5 . . ?
HH C01M HI 109.5 . . ?
C01K C01N H14 109.5 . . ?
C01K C01N HJ 109.5 . . ?
C01K C01N HK 109.5 . . ?
H14 C01N HJ 109.5 . . ?
H14 C01N HK 109.5 . . ?
HJ C01N HK 109.5 . . ?
C01A C01O H7 109.5 . . ?
C01A C01O HL 109.5 . . ?
C01A C01O HM 109.5 . . ?
H7 C01O HL 109.5 . . ?
H7 C01O HM 109.5 . . ?
HL C01O HM 109.5 . . ?
O5 C01P H8 109.5 . . ?
O5 C01P HN 109.5 . . ?
O5 C01P HO 109.5 . . ?
H8 C01P HN 109.5 . . ?
H8 C01P HO 109.5 . . ?
HN C01P HO 109.5 . . ?
H15 C01Q HP 109.5 . . ?
H15 C01Q HQ 109.5 . . ?
HP C01Q HQ 109.5 . . ?
C01R C01Q H15 109.5 . . ?
C01R C01Q HP 109.5 . . ?
C01R C01Q HQ 109.5 . . ?
O00F C01R C01Q 108.3(4) . . ?
O00F C01R H16 110.0 . . ?
O00F C01R HR 110.0 . . ?
C01Q C01R H16 110.0 . . ?
C01Q C01R HR 110.0 . . ?
H16 C01R HR 108.4 . . ?
C01A C01S H9 109.5 . . ?
C01A C01S HS 109.5 . . ?
C01A C01S HT 109.5 . . ?
H9 C01S HS 109.5 . . ?
H9 C01S HT 109.5 . . ?
HS C01S HT 109.5 . . ?
N00P C01T H10 109.5 . . ?
N00P C01T HU 109.5 . . ?
N00P C01T HV 109.5 . . ?
H10 C01T HU 109.5 . . ?
H10 C01T HV 109.5 . . ?
HU C01T HV 109.5 . . ?
C01A C01U H11 109.5 . . ?
C01A C01U HW 109.5 . . ?
C01A C01U HX 109.5 . . ?
H11 C01U HW 109.5 . . ?
H11 C01U HX 109.5 . . ?
HW C01U HX 109.5 . . ?
O6 C01V H12 109.5 . . ?
O6 C01V HY 109.5 . . ?
O6 C01V HZ 109.5 . . ?
H12 C01V HY 109.5 . . ?
H12 C01V HZ 109.5 . . ?
HY C01V HZ 109.5 . . ?
Ni1 Cl2 Ni4 85.35(15) . . ?
Ni3 Cl1 Ni2 84.38(12) . . ?
Ni4 F2 Ni1 101.2(3) . . ?
Ni2 F1 Ni3 103.0(2) . . ?

loop_
_geom_bond_atom_site_label_1
_geom_bond_atom_site_label_2
_geom_bond_distance
_geom_bond_site_symmetry_2
_geom_bond_publ_flag
Ni2 Cl3 2.3690(13) . ?
Ni2 O1AA 2.091(3) . ?
Ni2 O1 2.036(3) . ?
Ni2 O00E 2.173(3) . ?
Ni2 N00M 2.089(3) . ?
Ni2 Cl1 2.504(5) . ?
Ni2 F1 2.019(6) . ?
Ni4 Cl4 2.3510(14) . ?
Ni4 O0AA 2.092(3) . ?
Ni4 O2 2.023(3) . ?
Ni4 O00G 2.175(3) . ?
Ni4 N00P 2.091(4) . ?
Ni4 Cl2 2.465(6) . ?
Ni4 F2 2.068(8) . ?
Ni1 O1AA 2.058(3) . ?
Ni1 O0AA 2.051(3) . ?
Ni1 O1 2.019(3) . ?
Ni1 O5 2.117(3) . ?
Ni1 N00N 2.014(4) . ?
Ni1 Cl2 2.308(7) . ?
Ni1 F2 2.122(10) . ?
Ni3 O1AA 2.058(3) . ?
Ni3 O0AA 2.069(3) . ?
Ni3 O2 2.005(3) . ?
Ni3 O6 2.088(3) . ?
Ni3 N00O 2.014(4) . ?
Ni3 Cl1 2.281(6) . ?
Ni3 F1 2.093(7) . ?
O1AA C01E 1.434(5) . ?
O0AA C01J 1.441(5) . ?
O2 C00T 1.318(5) . ?
O1 C00Q 1.313(5) . ?
O00D C015 1.404(4) . ?
O00D C018 1.430(5) . ?
O00E C015 1.443(5) . ?
O00E C01B 1.456(5) . ?
O00F C01K 1.409(5) . ?
O00F C01R 1.425(5) . ?
O00G C01G 1.444(5) . ?
O00G C01M 1.436(5) . ?
O5 H5 0.894(10) . ?
O5 C01P 1.433(5) . ?
O00I N00N 1.410(4) . ?
O00I H00I 0.949(4) . ?
O00J C01D 1.436(5) . ?
O00J C01G 1.408(5) . ?
O00K N00O 1.410(4) . ?
O00K H00K 0.970(4) . ?
O6 H6 0.8400 . ?
O6 C01V 1.371(6) . ?
N00M C011 1.478(5) . ?
N00M C017 1.493(5) . ?
N00M C01F 1.494(5) . ?
N00N C010 1.286(5) . ?
N00O C00X 1.262(6) . ?
N00P C01H 1.494(5) . ?
N00P C01I 1.489(6) . ?
N00P C01T 1.483(6) . ?
C00Q C00R 1.409(5) . ?
C00Q C00U 1.420(5) . ?
C00R C00V 1.386(6) . ?
C00R C017 1.516(5) . ?
C00S C00V 1.403(6) . ?
C00S C00Y 1.389(5) . ?
C00S C012 1.543(6) . ?
C00T C013 1.422(5) . ?
C00T C014 1.411(6) . ?
C00U C00Y 1.402(6) . ?
C00U C010 1.452(6) . ?
C00V H00V 0.9500 . ?
C00W C00Z 1.395(6) . ?
C00W C01A 1.533(7) . ?
C00W C01C 1.395(6) . ?
C00X H00X 0.9500 . ?
C00X C013 1.475(6) . ?
C00Y H00Y 0.9500 . ?
C00Z H00Z 0.9500 . ?
C00Z C013 1.391(6) . ?
C010 H010 0.9500 . ?
C011 H01A 0.9900 . ?
C011 H01B 0.9900 . ?
C011 C015 1.521(6) . ?
C012 C016 1.523(5) . ?
C012 C019 1.546(6) . ?
C012 C01L 1.525(6) . ?
C014 C01C 1.380(6) . ?
C014 C01I 1.524(6) . ?
C015 H015 1.0000 . ?
C016 H01C 0.9800 . ?
C016 H01D 0.9800 . ?
C016 H01E 0.9800 . ?
C017 H01F 0.9900 . ?
C017 H01G 0.9900 . ?
C018 H01H 0.9800 . ?
C018 H01I 0.9800 . ?
C018 H01J 0.9800 . ?
C019 H01K 0.9800 . ?
C019 H01L 0.9800 . ?
C019 H01M 0.9800 . ?
C01A C01O 1.520(6) . ?
C01A C01S 1.532(7) . ?
C01A C01U 1.533(7) . ?
C01B H01N 0.9800 . ?
C01B H01O 0.9800 . ?
C01B H01P 0.9800 . ?
C01C H01Q 0.9500 . ?
C01D H01R 0.9800 . ?
C01D H01S 0.9800 . ?
C01D H01T 0.9800 . ?
C01E H01U 0.9800 . ?
C01E H01V 0.9800 . ?
C01E H01W 0.9800 . ?
C01F H01X 0.9800 . ?
C01F H01Y 0.9800 . ?
C01F H 0.9800 . ?
C01G H01Z 1.0000 . ?
C01G C01H 1.500(7) . ?
C01H H01 0.9900 . ?
C01H HA 0.9900 . ?
C01I H1 0.9900 . ?
C01I HB 0.9900 . ?
C01J H2 0.9800 . ?
C01J HC 0.9800 . ?
C01J HD 0.9800 . ?
C01K H13 0.9900 . ?
C01K HE 0.9900 . ?
C01K C01N 1.483(6) . ?
C01L H3 0.9800 . ?
C01L HF 0.9800 . ?
C01L HG 0.9800 . ?
C01M H4 0.9800 . ?
C01M HH 0.9800 . ?
C01M HI 0.9800 . ?
C01N H14 0.9800 . ?
C01N HJ 0.9800 . ?
C01N HK 0.9800 . ?
C01O H7 0.9800 . ?
C01O HL 0.9800 . ?
C01O HM 0.9800 . ?
C01P H8 0.9800 . ?
C01P HN 0.9800 . ?
C01P HO 0.9800 . ?
C01Q H15 0.9800 . ?
C01Q HP 0.9800 . ?
C01Q HQ 0.9800 . ?
C01Q C01R 1.517(7) . ?
C01R H16 0.9900 . ?
C01R HR 0.9900 . ?
C01S H9 0.9800 . ?
C01S HS 0.9800 . ?
C01S HT 0.9800 . ?
C01T H10 0.9800 . ?
C01T HU 0.9800 . ?
C01T HV 0.9800 . ?
C01U H11 0.9800 . ?
C01U HW 0.9800 . ?
C01U HX 0.9800 . ?
C01V H12 0.9800 . ?
C01V HY 0.9800 . ?
C01V HZ 0.9800 . ?

loop_
_geom_torsion_atom_site_label_1
_geom_torsion_atom_site_label_2
_geom_torsion_atom_site_label_3
_geom_torsion_atom_site_label_4
_geom_torsion
_geom_torsion_site_symmetry_1
_geom_torsion_site_symmetry_2
_geom_torsion_site_symmetry_3
_geom_torsion_site_symmetry_4
_geom_torsion_publ_flag
Ni2 O1 C00Q C00R 15.5(6) . . . . ?
Ni2 O1 C00Q C00U -166.1(3) . . . . ?
Ni2 O00E C015 O00D -155.2(3) . . . . ?
Ni2 O00E C015 C011 -32.8(4) . . . . ?
Ni2 N00M C011 C015 -50.4(4) . . . . ?
Ni2 N00M C017 C00R 68.5(4) . . . . ?
Ni4 O2 C00T C013 164.0(3) . . . . ?
Ni4 O2 C00T C014 -17.7(6) . . . . ?
Ni4 O00G C01G O00J 158.9(3) . . . . ?
Ni4 O00G C01G C01H 35.6(4) . . . . ?
Ni4 N00P C01H C01G 49.4(5) . . . . ?
Ni4 N00P C01I C014 -70.1(4) . . . . ?
Ni1 O1 C00Q C00R -165.2(3) . . . . ?
Ni1 O1 C00Q C00U 13.3(6) . . . . ?
Ni1 N00N C010 C00U 8.9(6) . . . . ?
Ni3 O2 C00T C013 -10.5(6) . . . . ?
Ni3 O2 C00T C014 167.8(3) . . . . ?
Ni3 N00O C00X C013 -8.1(7) . . . . ?
O2 C00T C013 C00X 4.4(6) . . . . ?
O2 C00T C013 C00Z -177.5(4) . . . . ?
O2 C00T C014 C01C 176.8(4) . . . . ?
O2 C00T C014 C01I -9.5(7) . . . . ?
O1 C00Q C00R C00V -178.0(4) . . . . ?
O1 C00Q C00R C017 9.9(6) . . . . ?
O1 C00Q C00U C00Y 177.9(4) . . . . ?
O1 C00Q C00U C010 -4.7(6) . . . . ?
O00G C01G C01H N00P -57.9(5) . . . . ?
O00I N00N C010 C00U -177.6(4) . . . . ?
O00J C01G C01H N00P -179.1(4) . . . . ?
O00K N00O C00X C013 178.1(4) . . . . ?
N00M C011 C015 O00D 177.8(3) . . . . ?
N00M C011 C015 O00E 56.9(4) . . . . ?
N00O C00X C013 C00T 5.1(7) . . . . ?
N00O C00X C013 C00Z -173.0(4) . . . . ?
C00Q C00R C00V C00S -0.9(7) . . . . ?
C00Q C00R C017 N00M -58.3(5) . . . . ?
C00Q C00U C00Y C00S 1.2(6) . . . . ?
C00Q C00U C010 N00N -6.8(7) . . . . ?
C00R C00Q C00U C00Y -3.6(6) . . . . ?
C00R C00Q C00U C010 173.8(4) . . . . ?
C00T C014 C01C C00W 2.2(8) . . . . ?
C00T C014 C01I N00P 60.2(6) . . . . ?
C00U C00Q C00R C00V 3.5(6) . . . . ?
C00U C00Q C00R C017 -168.6(4) . . . . ?
C00V C00R C017 N00M 129.4(4) . . . . ?
C00V C00S C00Y C00U 1.5(6) . . . . ?
C00V C00S C012 C016 178.2(4) . . . . ?
C00V C00S C012 C019 58.0(5) . . . . ?
C00V C00S C012 C01L -61.4(5) . . . . ?
C00W C00Z C013 C00T -0.7(7) . . . . ?
C00W C00Z C013 C00X 177.5(4) . . . . ?
C00Y C00S C00V C00R -1.6(7) . . . . ?
C00Y C00S C012 C016 -0.7(6) . . . . ?
C00Y C00S C012 C019 -120.9(4) . . . . ?
C00Y C00S C012 C01L 119.7(5) . . . . ?
C00Y C00U C010 N00N 170.7(4) . . . . ?
C00Z C00W C01A C01O -41.6(6) . . . . ?
C00Z C00W C01A C01S 77.7(6) . . . . ?
C00Z C00W C01A C01U -161.6(4) . . . . ?
C00Z C00W C01C C014 1.4(7) . . . . ?
C010 C00U C00Y C00S -176.4(4) . . . . ?
C011 N00M C017 C00R -179.4(3) . . . . ?
C012 C00S C00V C00R 179.4(4) . . . . ?
C012 C00S C00Y C00U -179.6(4) . . . . ?
C013 C00T C014 C01C -4.9(7) . . . . ?
C013 C00T C014 C01I 168.9(4) . . . . ?
C014 C00T C013 C00X -173.9(4) . . . . ?
C014 C00T C013 C00Z 4.2(6) . . . . ?
C017 N00M C011 C015 -164.6(4) . . . . ?
C017 C00R C00V C00S 171.4(4) . . . . ?
C018 O00D C015 O00E 59.5(4) . . . . ?
C018 O00D C015 C011 -58.3(5) . . . . ?
C01A C00W C00Z C013 -178.5(4) . . . . ?
C01A C00W C01C C014 177.7(4) . . . . ?
C01B O00E C015 O00D 66.4(4) . . . . ?
C01B O00E C015 C011 -171.2(3) . . . . ?
C01C C00W C00Z C013 -2.1(7) . . . . ?
C01C C00W C01A C01O 142.3(5) . . . . ?
C01C C00W C01A C01S -98.3(5) . . . . ?
C01C C00W C01A C01U 22.4(7) . . . . ?
C01C C014 C01I N00P -126.0(5) . . . . ?
C01D O00J C01G O00G -59.3(5) . . . . ?
C01D O00J C01G C01H 59.5(5) . . . . ?
C01F N00M C011 C015 76.6(4) . . . . ?
C01F N00M C017 C00R -59.7(4) . . . . ?
C01H N00P C01I C014 177.5(4) . . . . ?
C01I N00P C01H C01G 163.1(4) . . . . ?
C01I C014 C01C C00W -171.6(4) . . . . ?
C01K O00F C01R C01Q -171.9(4) . . . . ?
C01M O00G C01G O00J -61.5(5) . . . . ?
C01M O00G C01G C01H 175.2(4) . . . . ?
C01R O00F C01K C01N -175.9(4) . . . . ?
C01T N00P C01H C01G -78.4(5) . . . . ?
C01T N00P C01I C014 57.7(5) . . . . ?
